data_1567400
loop_
_publ_author_name
'Kalra, Shweta'
'Pividori, Daniel'
'Fehn, Dominik'
'Dai, Chenshu'
'Dong, Shicheng'
'Yao, Shenglai'
'Zhu, Jun'
'Meyer, Karsten'
'Driess, Matthias'

_publ_section_title
;
 A bis(silylene)pyridine pincer ligand can stabilize mononuclear
 manganese(0) complexes: facile access to isolable analogues of the
 elusive d7-Mn(CO)5 radical
;
_journal_issue 29
_journal_name_full 'Chemical Science'
_journal_page_first 8634
_journal_page_last 8641
_journal_paper_doi 10.1039/D2SC03352F
_journal_volume 13
_journal_year 2022
_chemical_absolute_configuration unk
_chemical_formula_sum 'C45 H75 Mn N7 P2 Si2'
_chemical_formula_weight 887.18
_space_group_crystal_system monoclinic
_space_group_IT_number 4
_space_group_name_Hall 'P 2yb'
_space_group_name_H-M_alt 'P 1 21 1'
_atom_sites_solution_hydrogens geom
_audit_block_doi 10.5517/ccdc.csd.cc2c13p7
_audit_creation_method 'CrysAlisPro 1.171.39.46 (Rigaku OD, 2018)'
_audit_update_record
;
2022-05-30 deposited with the CCDC.	2022-07-05 downloaded from the CCDC.
;
_cell_angle_alpha 90
_cell_angle_beta 97.0220(10)
_cell_angle_gamma 90
_cell_formula_units_Z 2
_cell_length_a 9.52200(10)
_cell_length_b 18.7589(2)
_cell_length_c 13.6576(2)
_cell_measurement_reflns_used 10154
_cell_measurement_temperature 150(2)
_cell_measurement_theta_max 73.6540
_cell_measurement_theta_min 3.2320
_cell_volume 2421.25(5)
_computing_cell_refinement 'CrysAlisPro 1.171.39.46 (Rigaku OD, 2018)'
_computing_data_collection 'CrysAlisPro 1.171.39.46 (Rigaku OD, 2018)'
_computing_data_reduction 'CrysAlisPro 1.171.39.46 (Rigaku OD, 2018)'
_computing_structure_refinement 'SHELXL-2018/3 (Sheldrick, 2018)'
_diffrn_ambient_temperature 150(2)
_diffrn_measured_fraction_theta_full 0.999
_diffrn_measured_fraction_theta_max 0.999
_diffrn_measurement_device 'four-circle diffractometer'
_diffrn_measurement_device_type 'SuperNova, Single source at offset/far, Atlas'
_diffrn_radiation_monochromator mirror
_diffrn_radiation_type CuK\a
_diffrn_radiation_wavelength 1.54184
_diffrn_reflns_av_R_equivalents 0.0485
_diffrn_reflns_av_unetI/netI 0.0492
_diffrn_reflns_Laue_measured_fraction_full 0.999
_diffrn_reflns_Laue_measured_fraction_max 0.999
_diffrn_reflns_limit_h_max 11
_diffrn_reflns_limit_h_min -11
_diffrn_reflns_limit_k_max 22
_diffrn_reflns_limit_k_min -22
_diffrn_reflns_limit_l_max 16
_diffrn_reflns_limit_l_min -16
_diffrn_reflns_number 16262
_diffrn_reflns_point_group_measured_fraction_full 0.929
_diffrn_reflns_point_group_measured_fraction_max 0.929
_diffrn_reflns_theta_full 67.496
_diffrn_reflns_theta_max 67.496
_diffrn_reflns_theta_min 3.260
_exptl_absorpt_coefficient_mu 3.602
_exptl_absorpt_correction_T_max 1.00000
_exptl_absorpt_correction_T_min 0.11869
_exptl_absorpt_correction_type multi-scan
_exptl_absorpt_process_details
;
CrysAlisPro 1.171.39.46 (Rigaku Oxford Diffraction, 2018)
Empirical absorption correction using spherical harmonics,
 implemented in SCALE3 ABSPACK scaling algorithm.
;
_exptl_crystal_colour 'dark red'
_exptl_crystal_density_diffrn 1.217
_exptl_crystal_description block
_exptl_crystal_F_000 954
_exptl_crystal_size_max 0.280
_exptl_crystal_size_mid 0.170
_exptl_crystal_size_min 0.090
_refine_diff_density_max 1.158
_refine_diff_density_min -0.392
_refine_diff_density_rms 0.056
_refine_ls_abs_structure_details
;
 Refined as an inversion twin.
;
_refine_ls_abs_structure_Flack -0.014(5)
_refine_ls_extinction_method none
_refine_ls_goodness_of_fit_ref 1.054
_refine_ls_hydrogen_treatment constr
_refine_ls_matrix_type full
_refine_ls_number_parameters 533
_refine_ls_number_reflns 8126
_refine_ls_number_restraints 1
_refine_ls_restrained_S_all 1.054
_refine_ls_R_factor_all 0.0447
_refine_ls_R_factor_gt 0.0407
_refine_ls_shift/su_max 0.001
_refine_ls_shift/su_mean 0.000
_refine_ls_structure_factor_coef Fsqd
_refine_ls_weighting_details 'w=1/[\s^2^(Fo^2^)+(0.0666P)^2^+0.2802P] where P=(Fo^2^+2Fc^2^)/3'
_refine_ls_weighting_scheme calc
_refine_ls_wR_factor_gt 0.1048
_refine_ls_wR_factor_ref 0.1093
_reflns_Friedel_coverage 0.799
_reflns_Friedel_fraction_full 0.853
_reflns_Friedel_fraction_max 0.853
_reflns_number_gt 7647
_reflns_number_total 8126
_reflns_threshold_expression 'I > 2\s(I)'
_cod_data_source_file d2sc03352f2.cif
_cod_data_source_block CU-3621
_cod_original_sg_symbol_H-M 'P 21'
_cod_database_code 1567400
_shelx_shelxl_version_number 2018/3
_shelx_space_group_comment
;
The symmetry employed for this shelxl refinement is uniquely defined
by the following loop, which should always be used as a source of
symmetry information in preference to the above space-group names.
They are only intended as comments.
;
_shelx_estimated_absorpt_t_min 0.432
_shelx_estimated_absorpt_t_max 0.738

loop_
_space_group_symop_operation_xyz
'x, y, z'
'-x, y+1/2, -z'

loop_
_atom_site_label
_atom_site_type_symbol
_atom_site_fract_x
_atom_site_fract_y
_atom_site_fract_z
_atom_site_U_iso_or_equiv
_atom_site_adp_type
_atom_site_occupancy
_atom_site_site_symmetry_order
_atom_site_calc_flag
_atom_site_refinement_flags_posn
_atom_site_refinement_flags_adp
_atom_site_refinement_flags_occupancy
_atom_site_disorder_assembly
_atom_site_disorder_group
Mn1 Mn 0.43971(6) 0.23458(3) 0.70184(4) 0.02191(16) Uani 1 1 d . . . . .
P2 P 0.30070(11) 0.31866(5) 0.63701(8) 0.0250(2) Uani 1 1 d . . . . .
Si1 Si 0.40654(12) 0.14470(6) 0.59324(8) 0.0250(2) Uani 1 1 d . . . . .
Si2 Si 0.44243(12) 0.27020(6) 0.85662(8) 0.0256(3) Uani 1 1 d . . . . .
P5 P 0.61425(12) 0.30132(6) 0.66453(8) 0.0271(2) Uani 1 1 d . . . . .
N1 N 0.5764(4) 0.15786(19) 0.7754(3) 0.0248(7) Uani 1 1 d . . . . .
N2 N 0.5304(4) 0.0795(2) 0.6415(3) 0.0286(8) Uani 1 1 d . . . . .
N4 N 0.3897(4) 0.12869(19) 0.4544(3) 0.0293(8) Uani 1 1 d . . . . .
N6 N 0.4164(4) 0.35104(19) 0.9388(3) 0.0291(8) Uani 1 1 d . . . . .
N3 N 0.5958(4) 0.2277(2) 0.9183(3) 0.0376(9) Uani 1 1 d . . . . .
N5 N 0.2407(4) 0.0895(2) 0.5480(3) 0.0300(8) Uani 1 1 d . . . . .
N7 N 0.3086(4) 0.25098(19) 0.9470(3) 0.0288(8) Uani 1 1 d . . . . .
C36 C 0.6633(10) 0.2453(5) 1.0160(5) 0.090(3) Uani 1 1 d . . . . .
H36A H 0.766535 0.238984 1.016064 0.108 Uiso 1 1 calc R U . . .
H36B H 0.646658 0.296534 1.027315 0.108 Uiso 1 1 calc R U . . .
C30 C 0.0896(6) 0.2007(3) 0.8685(4) 0.0429(12) Uani 1 1 d . . . . .
H30A H 0.036029 0.244143 0.878689 0.064 Uiso 1 1 calc R U . . .
H30B H 0.026444 0.159344 0.866913 0.064 Uiso 1 1 calc R U . . .
H30C H 0.129382 0.204088 0.805834 0.064 Uiso 1 1 calc R U . . .
C14 C 0.1502(5) 0.0943(3) 0.3666(3) 0.0316(10) Uani 1 1 d . . . . .
C33 C 0.3495(6) 0.4786(3) 0.9156(4) 0.0405(12) Uani 1 1 d . . . . .
H33A H 0.321786 0.468960 0.845365 0.061 Uiso 1 1 calc R U . . .
H33B H 0.386661 0.527252 0.923726 0.061 Uiso 1 1 calc R U . . .
H33C H 0.266931 0.473583 0.951365 0.061 Uiso 1 1 calc R U . . .
C20 C 0.4718(5) 0.1447(3) 0.3728(3) 0.0311(9) Uani 1 1 d . . . . .
C12 C 0.1425(7) 0.3666(3) 1.2047(5) 0.0541(15) Uani 1 1 d . . . . .
H12 H 0.164170 0.363274 1.274365 0.065 Uiso 1 1 calc R U . . .
C15 C 0.5531(5) 0.3935(3) 0.6276(4) 0.0353(10) Uani 1 1 d . . . . .
H15A H 0.613152 0.428690 0.667195 0.042 Uiso 1 1 calc R U . . .
H15B H 0.564425 0.401207 0.557319 0.042 Uiso 1 1 calc R U . . .
C38 C 0.5509(6) 0.0104(2) 0.5963(3) 0.0355(11) Uani 1 1 d . . . . .
H38A H 0.653436 0.003087 0.594093 0.043 Uiso 1 1 calc R U . . .
H38B H 0.504433 0.011326 0.527377 0.043 Uiso 1 1 calc R U . . .
C2 C 0.3109(5) 0.3176(2) 0.9782(3) 0.0291(9) Uani 1 1 d . . . . .
C18 C 0.7239(6) 0.2878(3) 0.5616(4) 0.0427(12) Uani 1 1 d . . . . .
H18A H 0.793970 0.326129 0.562456 0.064 Uiso 1 1 calc R U . . .
H18B H 0.662646 0.288418 0.498447 0.064 Uiso 1 1 calc R U . . .
H18C H 0.772555 0.241766 0.569783 0.064 Uiso 1 1 calc R U . . .
C19 C 0.2208(6) 0.3201(3) 0.5069(4) 0.0417(12) Uani 1 1 d . . . . .
H19A H 0.153556 0.280643 0.494963 0.063 Uiso 1 1 calc R U . . .
H19B H 0.295302 0.315128 0.463844 0.063 Uiso 1 1 calc R U . . .
H19C H 0.171161 0.365452 0.492928 0.063 Uiso 1 1 calc R U . . .
C40 C 0.1416(5) 0.3492(3) 0.6899(4) 0.0369(11) Uani 1 1 d . . . . .
H40A H 0.105997 0.393045 0.656714 0.055 Uiso 1 1 calc R U . . .
H40B H 0.166005 0.358453 0.760563 0.055 Uiso 1 1 calc R U . . .
H40C H 0.068484 0.312213 0.680538 0.055 Uiso 1 1 calc R U . . .
C21 C 0.4472(6) 0.2226(3) 0.3417(4) 0.0405(11) Uani 1 1 d . . . . .
H21A H 0.348082 0.229119 0.314090 0.061 Uiso 1 1 calc R U . . .
H21B H 0.508817 0.234917 0.291789 0.061 Uiso 1 1 calc R U . . .
H21C H 0.468849 0.253618 0.399312 0.061 Uiso 1 1 calc R U . . .
C22 C 0.6271(5) 0.1325(3) 0.4124(4) 0.0385(11) Uani 1 1 d . . . . .
H22A H 0.648839 0.156823 0.475933 0.058 Uiso 1 1 calc R U . . .
H22B H 0.687493 0.151615 0.365370 0.058 Uiso 1 1 calc R U . . .
H22C H 0.644696 0.081313 0.421128 0.058 Uiso 1 1 calc R U . . .
C17 C -0.0574(6) 0.0848(4) 0.2063(4) 0.0516(15) Uani 1 1 d . . . . .
H17 H -0.128881 0.081324 0.151563 0.062 Uiso 1 1 calc R U . . .
C7 C 0.7208(5) 0.0516(2) 0.7707(3) 0.0298(9) Uani 1 1 d . . . . .
H7 H 0.746347 0.010802 0.735710 0.036 Uiso 1 1 calc R U . . .
C35 C 0.5924(6) 0.4356(3) 0.9023(4) 0.0384(11) Uani 1 1 d . . . . .
H35A H 0.668758 0.404156 0.930849 0.058 Uiso 1 1 calc R U . . .
H35B H 0.624069 0.485328 0.908502 0.058 Uiso 1 1 calc R U . . .
H35C H 0.567353 0.423944 0.832385 0.058 Uiso 1 1 calc R U . . .
C26 C 0.3983(5) 0.4057(2) 0.6426(4) 0.0340(10) Uani 1 1 d . . . . .
H26A H 0.353328 0.438038 0.590734 0.041 Uiso 1 1 calc R U . . .
H26B H 0.393445 0.428495 0.707459 0.041 Uiso 1 1 calc R U . . .
C32 C 0.4638(5) 0.4256(2) 0.9566(3) 0.0324(10) Uani 1 1 d . . . . .
C3 C 0.6107(5) 0.0958(2) 0.7297(3) 0.0260(9) Uani 1 1 d . . . . .
C41 C 0.0144(6) 0.0249(3) 0.2413(4) 0.0462(13) Uani 1 1 d . . . . .
H41 H -0.006531 -0.019734 0.209990 0.055 Uiso 1 1 calc R U . . .
C1 C 0.2589(5) 0.1017(2) 0.4545(3) 0.0297(9) Uani 1 1 d . . . . .
C42 C 0.1176(5) 0.0291(3) 0.3220(4) 0.0380(11) Uani 1 1 d . . . . .
H42 H 0.165929 -0.012730 0.346708 0.046 Uiso 1 1 calc R U . . .
C28 C 0.2081(5) 0.1923(3) 0.9521(4) 0.0342(10) Uani 1 1 d . . . . .
C9 C 0.0800(6) 0.3762(3) 1.0014(4) 0.0424(12) Uani 1 1 d . . . . .
H9 H 0.057939 0.379144 0.931751 0.051 Uiso 1 1 calc R U . . .
C4 C 0.6430(5) 0.1704(2) 0.8697(3) 0.0282(9) Uani 1 1 d . . . . .
C23 C 0.4363(6) 0.0964(3) 0.2832(4) 0.0400(11) Uani 1 1 d . . . . .
H23A H 0.443741 0.046412 0.304202 0.060 Uiso 1 1 calc R U . . .
H23B H 0.502800 0.105532 0.235301 0.060 Uiso 1 1 calc R U . . .
H23C H 0.339654 0.106148 0.252779 0.060 Uiso 1 1 calc R U . . .
C6 C 0.7919(5) 0.0676(2) 0.8618(3) 0.0316(10) Uani 1 1 d . . . . .
H6 H 0.868398 0.038566 0.889540 0.038 Uiso 1 1 calc R U . . .
C13 C 0.2404(6) 0.3439(3) 1.1448(4) 0.0414(11) Uani 1 1 d . . . . .
H13 H 0.328612 0.325096 1.173413 0.050 Uiso 1 1 calc R U . . .
C34 C 0.5059(6) 0.4402(3) 1.0662(4) 0.0427(12) Uani 1 1 d . . . . .
H34A H 0.421071 0.440273 1.100233 0.064 Uiso 1 1 calc R U . . .
H34B H 0.552511 0.486788 1.074344 0.064 Uiso 1 1 calc R U . . .
H34C H 0.571000 0.403044 1.094245 0.064 Uiso 1 1 calc R U . . .
C10 C -0.0160(7) 0.3995(3) 1.0623(5) 0.0574(16) Uani 1 1 d . . . . .
H10 H -0.103579 0.419433 1.034487 0.069 Uiso 1 1 calc R U . . .
C25 C 0.1568(6) 0.0571(3) 0.7002(4) 0.0435(12) Uani 1 1 d . . . . .
H25A H 0.214403 0.013668 0.705442 0.065 Uiso 1 1 calc R U . . .
H25B H 0.073675 0.050209 0.735023 0.065 Uiso 1 1 calc R U . . .
H25C H 0.213015 0.097079 0.729892 0.065 Uiso 1 1 calc R U . . .
C5 C 0.7515(5) 0.1259(2) 0.9125(3) 0.0314(10) Uani 1 1 d . . . . .
H5 H 0.797369 0.136060 0.976743 0.038 Uiso 1 1 calc R U . . .
C43 C 0.0106(6) 0.1370(4) 0.5846(4) 0.0501(13) Uani 1 1 d . . . . .
H43A H 0.061010 0.178501 0.615077 0.075 Uiso 1 1 calc R U . . .
H43B H -0.071521 0.126570 0.619026 0.075 Uiso 1 1 calc R U . . .
H43C H -0.021311 0.147280 0.515075 0.075 Uiso 1 1 calc R U . . .
C44 C 0.7718(5) 0.3168(3) 0.7559(4) 0.0381(11) Uani 1 1 d . . . . .
H44A H 0.827761 0.272928 0.764596 0.057 Uiso 1 1 calc R U . . .
H44B H 0.741339 0.330801 0.819161 0.057 Uiso 1 1 calc R U . . .
H44C H 0.829552 0.354896 0.732293 0.057 Uiso 1 1 calc R U . . .
C8 C 0.2102(5) 0.3484(3) 1.0428(3) 0.0332(10) Uani 1 1 d . . . . .
C31 C 0.2924(6) 0.1240(3) 0.9394(4) 0.0392(12) Uani 1 1 d . . . . .
H31A H 0.341061 0.128083 0.880452 0.059 Uiso 1 1 calc R U . . .
H31B H 0.227801 0.083129 0.932244 0.059 Uiso 1 1 calc R U . . .
H31C H 0.362346 0.117025 0.997516 0.059 Uiso 1 1 calc R U . . .
C24 C 0.1088(5) 0.0732(3) 0.5918(4) 0.0361(11) Uani 1 1 d . . . . .
C16 C -0.0266(6) 0.1499(3) 0.2503(4) 0.0483(13) Uani 1 1 d . . . . .
H16 H -0.076695 0.191172 0.225645 0.058 Uiso 1 1 calc R U . . .
C29 C 0.1486(7) 0.1875(3) 1.0510(4) 0.0485(13) Uani 1 1 d . . . . .
H29A H 0.226480 0.189526 1.104937 0.073 Uiso 1 1 calc R U . . .
H29B H 0.097231 0.142485 1.054468 0.073 Uiso 1 1 calc R U . . .
H29C H 0.083914 0.227489 1.057020 0.073 Uiso 1 1 calc R U . . .
C27 C 0.0329(7) 0.0075(4) 0.5458(5) 0.0577(17) Uani 1 1 d . . . . .
H27A H -0.010917 0.018909 0.478985 0.087 Uiso 1 1 calc R U . . .
H27B H -0.040382 -0.007341 0.586083 0.087 Uiso 1 1 calc R U . . .
H27C H 0.101197 -0.031292 0.542921 0.087 Uiso 1 1 calc R U . . .
C45 C 0.0782(5) 0.1554(3) 0.3309(4) 0.0386(11) Uani 1 1 d . . . . .
H45 H 0.100079 0.200285 0.361039 0.046 Uiso 1 1 calc R U . . .
C11 C 0.0153(7) 0.3938(4) 1.1653(5) 0.0610(17) Uani 1 1 d . . . . .
H11 H -0.051732 0.408834 1.207144 0.073 Uiso 1 1 calc R U . . .
C39 C 0.4940(7) -0.0525(3) 0.6485(4) 0.0426(12) Uani 1 1 d . . . . .
H39A H 0.536829 -0.053262 0.717477 0.064 Uiso 1 1 calc R U . . .
H39B H 0.517288 -0.096795 0.615952 0.064 Uiso 1 1 calc R U . . .
H39C H 0.391036 -0.048255 0.645846 0.064 Uiso 1 1 calc R U . . .
C37 C 0.6252(9) 0.2091(5) 1.0939(7) 0.084(2) Uani 1 1 d . . . . .
H37A H 0.528604 0.222408 1.104346 0.126 Uiso 1 1 calc R U . . .
H37B H 0.690215 0.220705 1.153033 0.126 Uiso 1 1 calc R U . . .
H37C H 0.629003 0.157738 1.081062 0.126 Uiso 1 1 calc R U . . .

loop_
_atom_site_aniso_label
_atom_site_aniso_U_11
_atom_site_aniso_U_22
_atom_site_aniso_U_33
_atom_site_aniso_U_23
_atom_site_aniso_U_13
_atom_site_aniso_U_12
Mn1 0.0219(3) 0.0188(3) 0.0246(3) 0.0003(2) 0.0015(2) 0.0010(3)
P2 0.0238(5) 0.0224(5) 0.0283(5) 0.0007(4) 0.0014(4) 0.0036(4)
Si1 0.0287(6) 0.0209(5) 0.0251(5) -0.0007(4) 0.0016(4) 0.0002(4)
Si2 0.0286(6) 0.0220(6) 0.0258(5) -0.0003(4) 0.0009(4) 0.0030(4)
P5 0.0237(5) 0.0243(5) 0.0336(5) 0.0009(4) 0.0041(4) 0.0000(4)
N1 0.0245(18) 0.0229(18) 0.0269(17) 0.0014(14) 0.0025(14) 0.0011(13)
N2 0.037(2) 0.0222(19) 0.0264(18) -0.0016(14) 0.0023(15) 0.0045(15)
N4 0.034(2) 0.0239(19) 0.0289(18) 0.0031(14) 0.0003(15) 0.0000(15)
N6 0.036(2) 0.0221(18) 0.0285(18) -0.0016(14) 0.0018(15) -0.0011(15)
N3 0.041(2) 0.037(2) 0.0310(18) -0.0066(18) -0.0078(16) 0.0115(19)
N5 0.033(2) 0.029(2) 0.0284(18) -0.0025(15) 0.0021(15) -0.0043(15)
N7 0.036(2) 0.024(2) 0.0263(17) 0.0013(14) 0.0069(15) 0.0015(14)
C36 0.124(7) 0.090(6) 0.043(3) -0.032(4) -0.037(4) 0.064(5)
C30 0.041(3) 0.037(3) 0.050(3) 0.002(2) 0.002(2) -0.003(2)
C14 0.032(2) 0.036(3) 0.027(2) 0.0008(18) 0.0022(18) -0.0011(19)
C33 0.055(3) 0.024(2) 0.043(3) -0.003(2) 0.006(2) 0.006(2)
C20 0.038(2) 0.026(2) 0.030(2) 0.0026(18) 0.0046(18) -0.0009(19)
C12 0.067(4) 0.050(3) 0.049(3) -0.016(3) 0.023(3) -0.015(3)
C15 0.032(3) 0.028(2) 0.046(3) 0.003(2) 0.006(2) -0.0046(18)
C38 0.051(3) 0.024(2) 0.030(2) -0.0022(18) -0.001(2) 0.006(2)
C2 0.035(2) 0.028(2) 0.0235(19) 0.0008(17) -0.0012(17) 0.0020(18)
C18 0.037(3) 0.046(3) 0.047(3) -0.006(2) 0.015(2) -0.009(2)
C19 0.048(3) 0.036(3) 0.038(2) -0.005(2) -0.006(2) 0.012(2)
C40 0.029(2) 0.035(3) 0.048(3) 0.002(2) 0.012(2) 0.0110(19)
C21 0.050(3) 0.030(3) 0.042(2) 0.008(2) 0.008(2) 0.004(2)
C22 0.042(3) 0.037(3) 0.038(2) 0.005(2) 0.010(2) 0.003(2)
C17 0.046(3) 0.067(4) 0.039(3) 0.014(3) -0.009(2) -0.017(3)
C7 0.032(2) 0.023(2) 0.035(2) 0.0012(17) 0.0042(18) 0.0058(17)
C35 0.048(3) 0.030(3) 0.038(2) 0.001(2) 0.007(2) -0.007(2)
C26 0.036(3) 0.025(2) 0.040(2) 0.0017(19) 0.001(2) 0.0030(19)
C32 0.040(3) 0.024(2) 0.032(2) -0.0039(17) 0.0015(19) -0.0023(19)
C3 0.027(2) 0.021(2) 0.030(2) 0.0014(16) 0.0054(17) 0.0010(16)
C41 0.053(3) 0.047(3) 0.036(3) -0.005(2) -0.004(2) -0.017(3)
C1 0.034(2) 0.021(2) 0.033(2) -0.0034(17) -0.0017(18) 0.0008(17)
C42 0.040(3) 0.036(3) 0.036(2) -0.003(2) -0.001(2) -0.007(2)
C28 0.037(3) 0.027(2) 0.040(2) -0.0003(19) 0.006(2) -0.0028(19)
C9 0.044(3) 0.032(3) 0.050(3) -0.004(2) 0.004(2) 0.000(2)
C4 0.028(2) 0.026(2) 0.030(2) 0.0009(17) 0.0016(17) 0.0027(17)
C23 0.051(3) 0.037(3) 0.033(2) -0.003(2) 0.013(2) -0.004(2)
C6 0.027(2) 0.027(2) 0.040(2) 0.0072(19) 0.0021(19) 0.0082(17)
C13 0.049(3) 0.037(3) 0.039(3) -0.005(2) 0.010(2) -0.003(2)
C34 0.053(3) 0.032(3) 0.041(3) -0.006(2) 0.000(2) -0.006(2)
C10 0.042(3) 0.047(3) 0.084(4) -0.018(3) 0.014(3) 0.006(3)
C25 0.048(3) 0.042(3) 0.042(3) 0.003(2) 0.015(2) -0.005(2)
C5 0.027(2) 0.034(3) 0.032(2) 0.0032(18) -0.0037(18) 0.0029(18)
C43 0.039(3) 0.062(4) 0.051(3) 0.009(3) 0.012(2) 0.010(3)
C44 0.028(2) 0.038(3) 0.047(3) -0.001(2) 0.002(2) -0.003(2)
C8 0.036(3) 0.026(2) 0.037(2) 0.0008(18) 0.0039(19) 0.0010(19)
C31 0.044(3) 0.026(3) 0.048(3) 0.002(2) 0.002(2) -0.002(2)
C24 0.035(3) 0.037(3) 0.037(2) -0.003(2) 0.009(2) -0.007(2)
C16 0.039(3) 0.058(4) 0.045(3) 0.015(3) -0.005(2) 0.003(3)
C29 0.066(4) 0.035(3) 0.049(3) 0.001(2) 0.022(3) -0.007(3)
C27 0.064(4) 0.055(4) 0.058(3) -0.020(3) 0.022(3) -0.035(3)
C45 0.038(3) 0.036(3) 0.040(2) 0.005(2) 0.002(2) 0.003(2)
C11 0.062(4) 0.051(4) 0.076(4) -0.025(3) 0.035(3) -0.011(3)
C39 0.062(4) 0.025(2) 0.041(3) -0.001(2) 0.003(2) 0.002(2)
C37 0.072(5) 0.094(7) 0.087(6) -0.010(5) 0.013(4) 0.011(4)

loop_
_atom_type_symbol
_atom_type_description
_atom_type_scat_dispersion_real
_atom_type_scat_dispersion_imag
_atom_type_scat_source
C C 0.0181 0.0091 'International Tables Vol C Tables 4.2.6.8 and 6.1.1.4'
H H 0.0000 0.0000 'International Tables Vol C Tables 4.2.6.8 and 6.1.1.4'
N N 0.0311 0.0180 'International Tables Vol C Tables 4.2.6.8 and 6.1.1.4'
P P 0.2955 0.4335 'International Tables Vol C Tables 4.2.6.8 and 6.1.1.4'
Si Si 0.2541 0.3302 'International Tables Vol C Tables 4.2.6.8 and 6.1.1.4'
Mn Mn -0.5299 2.8052 'International Tables Vol C Tables 4.2.6.8 and 6.1.1.4'

loop_
_geom_angle_atom_site_label_1
_geom_angle_atom_site_label_2
_geom_angle_atom_site_label_3
_geom_angle
_geom_angle_site_symmetry_1
_geom_angle_site_symmetry_3
_geom_angle_publ_flag
N1 Mn1 P2 175.36(11) . . ?
N1 Mn1 P5 93.38(10) . . ?
P2 Mn1 P5 86.11(5) . . ?
N1 Mn1 Si2 79.44(10) . . ?
P2 Mn1 Si2 96.04(5) . . ?
P5 Mn1 Si2 97.41(5) . . ?
N1 Mn1 Si1 80.27(10) . . ?
P2 Mn1 Si1 104.26(5) . . ?
P5 Mn1 Si1 109.00(5) . . ?
Si2 Mn1 Si1 147.43(5) . . ?
C19 P2 C40 96.4(2) . . ?
C19 P2 C26 99.8(2) . . ?
C40 P2 C26 98.1(2) . . ?
C19 P2 Mn1 124.14(17) . . ?
C40 P2 Mn1 123.54(17) . . ?
C26 P2 Mn1 109.90(15) . . ?
N2 Si1 N4 103.45(17) . . ?
N2 Si1 N5 103.35(18) . . ?
N4 Si1 N5 68.32(17) . . ?
N2 Si1 Mn1 103.88(13) . . ?
N4 Si1 Mn1 139.82(12) . . ?
N5 Si1 Mn1 131.30(13) . . ?
N2 Si1 C1 111.58(17) . . ?
N4 Si1 C1 34.74(17) . . ?
N5 Si1 C1 34.30(16) . . ?
Mn1 Si1 C1 144.10(12) . . ?
N3 Si2 N7 100.54(19) . . ?
N3 Si2 N6 103.52(18) . . ?
N7 Si2 N6 68.16(16) . . ?
N3 Si2 Mn1 103.27(14) . . ?
N7 Si2 Mn1 128.90(12) . . ?
N6 Si2 Mn1 143.99(12) . . ?
N3 Si2 C2 108.02(17) . . ?
N7 Si2 C2 33.77(16) . . ?
N6 Si2 C2 34.70(16) . . ?
Mn1 Si2 C2 146.71(11) . . ?
C44 P5 C18 92.7(2) . . ?
C44 P5 C15 103.6(2) . . ?
C18 P5 C15 96.1(3) . . ?
C44 P5 Mn1 120.51(18) . . ?
C18 P5 Mn1 127.39(17) . . ?
C15 P5 Mn1 111.73(16) . . ?
C3 N1 C4 117.2(3) . . ?
C3 N1 Mn1 121.8(3) . . ?
C4 N1 Mn1 120.8(3) . . ?
C3 N2 C38 118.5(4) . . ?
C3 N2 Si1 116.4(3) . . ?
C38 N2 Si1 125.0(3) . . ?
C1 N4 C20 131.1(4) . . ?
C1 N4 Si1 91.3(3) . . ?
C20 N4 Si1 137.2(3) . . ?
C2 N6 C32 126.9(4) . . ?
C2 N6 Si2 91.2(3) . . ?
C32 N6 Si2 141.5(3) . . ?
C4 N3 C36 119.4(4) . . ?
C4 N3 Si2 114.9(3) . . ?
C36 N3 Si2 125.5(4) . . ?
C1 N5 C24 129.6(4) . . ?
C1 N5 Si1 91.0(3) . . ?
C24 N5 Si1 133.0(3) . . ?
C2 N7 C28 133.0(4) . . ?
C2 N7 Si2 92.5(3) . . ?
C28 N7 Si2 131.4(3) . . ?
C37 C36 N3 118.8(9) . . ?
C42 C14 C45 119.9(4) . . ?
C42 C14 C1 122.2(4) . . ?
C45 C14 C1 117.9(4) . . ?
N4 C20 C23 113.6(4) . . ?
N4 C20 C22 106.4(4) . . ?
C23 C20 C22 107.7(4) . . ?
N4 C20 C21 109.2(4) . . ?
C23 C20 C21 109.5(4) . . ?
C22 C20 C21 110.5(4) . . ?
C11 C12 C13 120.9(6) . . ?
C26 C15 P5 112.0(3) . . ?
N2 C38 C39 114.8(4) . . ?
N7 C2 N6 107.2(4) . . ?
N7 C2 C8 124.7(4) . . ?
N6 C2 C8 128.1(4) . . ?
N7 C2 Si2 53.7(2) . . ?
N6 C2 Si2 54.1(2) . . ?
C8 C2 Si2 171.5(3) . . ?
C41 C17 C16 120.3(5) . . ?
C6 C7 C3 119.7(4) . . ?
C15 C26 P2 110.2(3) . . ?
N6 C32 C35 106.6(4) . . ?
N6 C32 C34 111.7(4) . . ?
C35 C32 C34 109.1(4) . . ?
N6 C32 C33 111.4(4) . . ?
C35 C32 C33 108.7(4) . . ?
C34 C32 C33 109.4(4) . . ?
N1 C3 N2 116.5(4) . . ?
N1 C3 C7 121.8(4) . . ?
N2 C3 C7 121.8(4) . . ?
C17 C41 C42 120.4(5) . . ?
N5 C1 N4 107.2(4) . . ?
N5 C1 C14 126.7(4) . . ?
N4 C1 C14 125.8(4) . . ?
N5 C1 Si1 54.7(2) . . ?
N4 C1 Si1 53.9(2) . . ?
C14 C1 Si1 164.7(3) . . ?
C14 C42 C41 119.9(5) . . ?
N7 C28 C30 108.5(4) . . ?
N7 C28 C29 113.6(4) . . ?
C30 C28 C29 110.5(5) . . ?
N7 C28 C31 105.6(4) . . ?
C30 C28 C31 110.8(4) . . ?
C29 C28 C31 107.8(4) . . ?
C10 C9 C8 119.6(5) . . ?
N3 C4 N1 116.4(4) . . ?
N3 C4 C5 122.4(4) . . ?
N1 C4 C5 121.2(4) . . ?
C5 C6 C7 119.5(4) . . ?
C12 C13 C8 120.2(6) . . ?
C9 C10 C11 120.3(6) . . ?
C6 C5 C4 120.1(4) . . ?
C13 C8 C9 119.5(5) . . ?
C13 C8 C2 119.9(4) . . ?
C9 C8 C2 120.3(4) . . ?
N5 C24 C43 110.9(4) . . ?
N5 C24 C27 112.5(4) . . ?
C43 C24 C27 110.7(5) . . ?
N5 C24 C25 105.3(4) . . ?
C43 C24 C25 109.1(4) . . ?
C27 C24 C25 108.1(5) . . ?
C17 C16 C45 120.2(5) . . ?
C14 C45 C16 119.3(5) . . ?
C12 C11 C10 119.5(6) . . ?

loop_
_geom_bond_atom_site_label_1
_geom_bond_atom_site_label_2
_geom_bond_distance
_geom_bond_site_symmetry_2
_geom_bond_publ_flag
Mn1 N1 2.111(3) . ?
Mn1 P2 2.1765(11) . ?
Mn1 P5 2.1901(13) . ?
Mn1 Si2 2.2141(13) . ?
Mn1 Si1 2.2423(13) . ?
P2 C19 1.845(5) . ?
P2 C40 1.847(5) . ?
P2 C26 1.875(5) . ?
Si1 N2 1.770(4) . ?
Si1 N4 1.907(4) . ?
Si1 N5 1.926(4) . ?
Si1 C1 2.359(4) . ?
Si2 N3 1.782(4) . ?
Si2 N7 1.914(4) . ?
Si2 N6 1.921(4) . ?
Si2 C2 2.372(5) . ?
P5 C44 1.853(5) . ?
P5 C18 1.868(5) . ?
P5 C15 1.873(5) . ?
N1 C3 1.379(6) . ?
N1 C4 1.384(5) . ?
N2 C3 1.380(6) . ?
N2 C38 1.460(6) . ?
N4 C1 1.345(6) . ?
N4 C20 1.469(6) . ?
N6 C2 1.350(6) . ?
N6 C32 1.481(6) . ?
N3 C4 1.368(6) . ?
N3 C36 1.447(6) . ?
N5 C1 1.330(6) . ?
N5 C24 1.487(6) . ?
N7 C2 1.320(6) . ?
N7 C28 1.466(6) . ?
C36 C37 1.349(12) . ?
C30 C28 1.512(7) . ?
C14 C42 1.385(7) . ?
C14 C45 1.393(7) . ?
C14 C1 1.492(6) . ?
C33 C32 1.529(7) . ?
C20 C23 1.527(7) . ?
C20 C22 1.529(7) . ?
C20 C21 1.531(7) . ?
C12 C11 1.363(10) . ?
C12 C13 1.380(8) . ?
C15 C26 1.530(7) . ?
C38 C39 1.512(7) . ?
C2 C8 1.496(7) . ?
C17 C41 1.370(9) . ?
C17 C16 1.376(9) . ?
C7 C6 1.376(6) . ?
C7 C3 1.398(6) . ?
C35 C32 1.519(7) . ?
C32 C34 1.525(6) . ?
C41 C42 1.387(7) . ?
C28 C29 1.531(7) . ?
C28 C31 1.533(7) . ?
C9 C10 1.380(8) . ?
C9 C8 1.399(7) . ?
C4 C5 1.399(6) . ?
C6 C5 1.374(7) . ?
C13 C8 1.390(7) . ?
C10 C11 1.406(10) . ?
C25 C24 1.526(7) . ?
C43 C24 1.515(8) . ?
C24 C27 1.524(7) . ?
C16 C45 1.396(7) . ?
